data_2108425
loop_
_publ_author_name
'Duros, Vasilios'
'Papatriantafyllopoulou, Constantina'
'Kitos, Alexandros A.'
'Tasiopoulos, Anastasios J.'
'Nastopoulos, Vassilios'

_publ_section_title
;
 Influence of ligand positional isomerism on the molecular and
 supramolecular structures of cobalt(II)-phenylimidazole complexes
;
_journal_coeditor_code AW5026SUP1
_journal_issue 4
_journal_name_full 'Acta Crystallographica Section B'
_journal_page_first
;
;
_journal_paper_doi 10.1107/S205252061900636X
_journal_volume 75
_journal_year 2019
_chemical_formula_moiety 'C38 H37 Co N9 O, 2(N O3)'
_chemical_formula_sum 'C38 H37 Co N11 O7'
_chemical_formula_weight 818.71
_space_group_crystal_system orthorhombic
_space_group_IT_number 34
_space_group_name_Hall 'P 2 -2n'
_space_group_name_H-M_alt 'P n n 2'
_symmetry_space_group_name_Hall 'P 2 -2n'
_symmetry_space_group_name_H-M 'P n n 2'
_atom_sites_solution_hydrogens mixed
_audit_creation_method SHELXL-2014/7
_cell_angle_alpha 90
_cell_angle_beta 90
_cell_angle_gamma 90
_cell_formula_units_Z 2
_cell_length_a 11.3655(6)
_cell_length_b 12.5153(7)
_cell_length_c 13.6247(6)
_cell_measurement_reflns_used 3240
_cell_measurement_temperature 100(2)
_cell_measurement_theta_max 28.9420
_cell_measurement_theta_min 4.3750
_cell_volume 1938.01(17)
_computing_cell_refinement 'CrysAlisPro 1.171.38.43 (Rigaku OD, 2015)'
_computing_data_collection 'CrysAlisPro 1.171.38.43 (Rigaku OD, 2015)'
_computing_data_reduction 'CrysAlisPro 1.171.38.43 (Rigaku OD, 2015)'
_computing_molecular_graphics
;
PLATON (Spek, 2011); MERCURY (Bruno et al. 2002);
DIAMOND (Brandenburg, 2014); X-SEED (Barbour, 2001)
;
_computing_publication_material 'WINGX (Farrugia, 2012)'
_computing_structure_refinement 'SHELXL-2014/7 (Sheldrick, 2014)'
_computing_structure_solution 'SIR92 (Altomare et al., 1994)'
_diffrn_ambient_temperature 100(2)
_diffrn_detector_area_resol_mean 10.4223
_diffrn_measured_fraction_theta_full 0.998
_diffrn_measured_fraction_theta_max 0.988
_diffrn_measurement_device_type 'Oxford Diffraction SuperNova with Atlas CCD detector'
_diffrn_measurement_method '\w scans'
_diffrn_radiation_type MoK\a
_diffrn_radiation_wavelength 0.71073
_diffrn_reflns_av_R_equivalents 0.0256
_diffrn_reflns_av_unetI/netI 0.0300
_diffrn_reflns_Laue_measured_fraction_full 0.998
_diffrn_reflns_Laue_measured_fraction_max 0.988
_diffrn_reflns_limit_h_max 14
_diffrn_reflns_limit_h_min -8
_diffrn_reflns_limit_k_max 14
_diffrn_reflns_limit_k_min -15
_diffrn_reflns_limit_l_max 17
_diffrn_reflns_limit_l_min -17
_diffrn_reflns_number 6658
_diffrn_reflns_point_group_measured_fraction_full 0.998
_diffrn_reflns_point_group_measured_fraction_max 0.988
_diffrn_reflns_theta_full 25.242
_diffrn_reflns_theta_max 26.998
_diffrn_reflns_theta_min 2.990
_diffrn_source 'SuperNova (Mo) X-ray Source'
_exptl_absorpt_coefficient_mu 0.507
_exptl_absorpt_correction_T_max 1.00000
_exptl_absorpt_correction_T_min 0.85325
_exptl_absorpt_correction_type multi-scan
_exptl_absorpt_process_details
;
CrysAlisPro 1.171.38.43 (Rigaku Oxford Diffraction, 2015)
Empirical absorption correction using spherical harmonics,
 implemented in SCALE3 ABSPACK scaling algorithm.
;
_exptl_crystal_colour purple
_exptl_crystal_density_diffrn 1.403
_exptl_crystal_density_method 'not measured'
_exptl_crystal_description prism
_exptl_crystal_F_000 850
_exptl_crystal_size_max 0.20
_exptl_crystal_size_mid 0.12
_exptl_crystal_size_min 0.12
_refine_diff_density_max 0.319
_refine_diff_density_min -0.227
_refine_diff_density_rms 0.042
_refine_ls_abs_structure_details
;
 Refined as an inversion twin.
;
_refine_ls_abs_structure_Flack 0.178(17)
_refine_ls_extinction_method none
_refine_ls_goodness_of_fit_ref 1.051
_refine_ls_hydrogen_treatment mixed
_refine_ls_matrix_type full
_refine_ls_number_parameters 279
_refine_ls_number_reflns 3470
_refine_ls_number_restraints 10
_refine_ls_restrained_S_all 1.050
_refine_ls_R_factor_all 0.0289
_refine_ls_R_factor_gt 0.0272
_refine_ls_shift/su_max 0.001
_refine_ls_shift/su_mean 0.000
_refine_ls_structure_factor_coef Fsqd
_refine_ls_weighting_details 'w=1/[\s^2^(Fo^2^)+(0.0330P)^2^+0.7309P] where P=(Fo^2^+2Fc^2^)/3'
_refine_ls_weighting_scheme calc
_refine_ls_wR_factor_gt 0.0706
_refine_ls_wR_factor_ref 0.0720
_reflns_Friedel_coverage 0.917
_reflns_Friedel_fraction_full 0.998
_reflns_Friedel_fraction_max 0.988
_reflns_number_gt 3354
_reflns_number_total 3470
_reflns_threshold_expression 'I > 2\s(I)'
_cod_data_source_file aw5026sup1.cif
_cod_data_source_block 6
_cod_database_code 2108425
_shelx_shelxl_version_number 2014/7
_shelx_space_group_comment
;
The symmetry employed for this shelxl refinement is uniquely defined
by the following loop, which should always be used as a source of
symmetry information in preference to the above space-group names.
They are only intended as comments.
;
_shelx_estimated_absorpt_t_min 0.905
_shelx_estimated_absorpt_t_max 0.942

loop_
_space_group_symop_operation_xyz
'x, y, z'
'-x, -y, z'
'-x+1/2, y+1/2, z+1/2'
'x+1/2, -y+1/2, z+1/2'

loop_
_atom_site_label
_atom_site_type_symbol
_atom_site_fract_x
_atom_site_fract_y
_atom_site_fract_z
_atom_site_U_iso_or_equiv
_atom_site_adp_type
_atom_site_occupancy
_atom_site_site_symmetry_order
_atom_site_calc_flag
_atom_site_refinement_flags_posn
_atom_site_refinement_flags_adp
_atom_site_refinement_flags_occupancy
_atom_site_disorder_assembly
_atom_site_disorder_group
Co Co 0.5000 0.0000 0.29392(4) 0.01557(12) Uani 1 2 d S T P A .
N1A N 0.1533(2) 0.13514(19) 0.32243(16) 0.0197(5) Uani 1 1 d D . . . .
H1A H 0.102(3) 0.163(3) 0.359(2) 0.029 Uiso 1 1 d D U . . .
C2A C 0.2608(3) 0.1076(2) 0.3574(2) 0.0221(6) Uani 1 1 d . . . . .
H2A H 0.2824 0.1116 0.4231 0.026 Uiso 1 1 calc R U . . .
N3A N 0.33061(17) 0.07466(15) 0.28666(18) 0.0190(4) Uani 1 1 d . . . . .
C4A C 0.2646(2) 0.0826(2) 0.2022(2) 0.0213(6) Uani 1 1 d . . . . .
H4A H 0.2919 0.0650 0.1399 0.026 Uiso 1 1 calc R U . . .
C5A C 0.1546(2) 0.1193(2) 0.2215(2) 0.0194(5) Uani 1 1 d . . . . .
C6A C 0.0544(2) 0.1385(2) 0.1565(2) 0.0208(5) Uani 1 1 d . . . . .
C7A C -0.0603(3) 0.1499(3) 0.1911(2) 0.0340(7) Uani 1 1 d . . . . .
H7A H -0.0747 0.1480 0.2582 0.041 Uiso 1 1 calc R U . . .
C8A C -0.1534(3) 0.1640(3) 0.1262(3) 0.0344(7) Uani 1 1 d . . . . .
H8A H -0.2294 0.1722 0.1503 0.041 Uiso 1 1 calc R U . . .
C9A C -0.1337(3) 0.1660(3) 0.0267(3) 0.0317(7) Uani 1 1 d . . . . .
H9A H -0.1960 0.1755 -0.0167 0.038 Uiso 1 1 calc R U . . .
C10A C -0.0210(3) 0.1539(4) -0.0079(2) 0.0461(10) Uani 1 1 d . . . . .
H10A H -0.0073 0.1549 -0.0752 0.055 Uiso 1 1 calc R U . . .
C11A C 0.0718(3) 0.1402(3) 0.0558(2) 0.0383(8) Uani 1 1 d . . . . .
H11A H 0.1475 0.1320 0.0308 0.046 Uiso 1 1 calc R U . . .
N1B N 0.7095(2) 0.27619(19) 0.33912(18) 0.0224(5) Uani 1 1 d D . . . .
H1B H 0.766(2) 0.303(3) 0.370(2) 0.034 Uiso 1 1 d D U . . .
C2B C 0.6716(2) 0.1766(2) 0.3566(2) 0.0222(6) Uani 1 1 d . . . . .
H2B H 0.7032 0.1315 0.4041 0.027 Uiso 1 1 calc R U . . .
N3B N 0.58371(17) 0.15045(15) 0.29784(19) 0.0182(4) Uani 1 1 d . . . . .
C4B C 0.5650(2) 0.2393(2) 0.2396(2) 0.0196(5) Uani 1 1 d . . . . .
H4B H 0.5077 0.2447 0.1911 0.023 Uiso 1 1 calc R U . . .
C5B C 0.6429(2) 0.3178(2) 0.26387(19) 0.0192(5) Uani 1 1 d . . . . .
C6B C 0.6633(2) 0.4243(2) 0.2216(2) 0.0227(5) Uani 1 1 d . . . . .
C7B C 0.7044(3) 0.5090(2) 0.2783(2) 0.0317(7) Uani 1 1 d . . . . .
H7B H 0.7198 0.4988 0.3447 0.038 Uiso 1 1 calc R U . . .
C8B C 0.7224(3) 0.6087(2) 0.2360(3) 0.0399(8) Uani 1 1 d . . . . .
H8B H 0.7501 0.6649 0.2742 0.048 Uiso 1 1 calc R U . . .
C9B C 0.6995(3) 0.6247(3) 0.1378(3) 0.0355(8) Uani 1 1 d . . . . .
H9B H 0.7116 0.6915 0.1098 0.043 Uiso 1 1 calc R U . . .
C10B C 0.6586(3) 0.5410(3) 0.0809(3) 0.0341(7) Uani 1 1 d . . . . .
H10B H 0.6424 0.5519 0.0147 0.041 Uiso 1 1 calc R U . . .
C11B C 0.6416(3) 0.4409(2) 0.1225(2) 0.0280(6) Uani 1 1 d . . . . .
H11B H 0.6155 0.3846 0.0837 0.034 Uiso 1 1 calc R U . . .
O1 O 0.5000 0.0000 0.1352(3) 0.0223(8) Uani 1 2 d DS T P . .
H1 H 0.480(3) -0.050(2) 0.100(3) 0.034 Uiso 1 1 d D U . . .
N1 N 0.5000 0.0000 0.4543(3) 0.0248(10) Uani 1 2 d S T P . .
C12 C 0.496(2) 0.0187(9) 0.5362(4) 0.027(3) Uani 0.5 1 d . . P A -1
C13 C 0.4917(9) 0.0380(7) 0.6421(5) 0.051(3) Uani 0.5 1 d . U P A -1
H13A H 0.4173 0.0140 0.6673 0.076 Uiso 0.5 1 calc R U P A -1
H13B H 0.5005 0.1130 0.6547 0.076 Uiso 0.5 1 calc R U P A -1
H13C H 0.5541 -0.0005 0.6737 0.076 Uiso 0.5 1 calc R U P A -1
N2 N 0.4680(2) 0.1961(2) -0.03418(18) 0.0248(5) Uani 1 1 d . . . . .
O2 O 0.56214(19) 0.1728(2) 0.00745(17) 0.0369(5) Uani 1 1 d . . . . .
O3 O 0.45595(19) 0.28495(17) -0.07561(16) 0.0319(5) Uani 1 1 d . . . . .
O4 O 0.38331(19) 0.13228(18) -0.03354(19) 0.0400(6) Uani 1 1 d . . . . .

loop_
_atom_site_aniso_label
_atom_site_aniso_U_11
_atom_site_aniso_U_22
_atom_site_aniso_U_33
_atom_site_aniso_U_23
_atom_site_aniso_U_13
_atom_site_aniso_U_12
Co 0.0135(2) 0.0151(2) 0.0180(2) 0.000 0.000 0.00016(18)
N1A 0.0153(10) 0.0233(11) 0.0204(11) -0.0025(9) 0.0015(9) 0.0044(9)
C2A 0.0223(13) 0.0236(14) 0.0202(12) -0.0015(10) -0.0004(12) 0.0010(11)
N3A 0.0167(9) 0.0180(9) 0.0222(10) -0.0007(10) -0.0009(12) 0.0003(8)
C4A 0.0170(13) 0.0256(14) 0.0215(12) 0.0001(10) 0.0000(12) 0.0008(11)
C5A 0.0187(13) 0.0180(12) 0.0215(12) 0.0010(11) 0.0000(12) -0.0002(10)
C6A 0.0160(13) 0.0200(13) 0.0263(13) -0.0011(10) -0.0007(12) -0.0004(11)
C7A 0.0214(15) 0.051(2) 0.0291(15) -0.0082(14) 0.0011(13) 0.0078(15)
C8A 0.0199(14) 0.0449(18) 0.0385(16) -0.0102(15) -0.0013(14) 0.0089(14)
C9A 0.0209(14) 0.0388(17) 0.0354(15) 0.0069(14) -0.0076(14) 0.0005(13)
C10A 0.0256(15) 0.087(3) 0.0260(16) 0.0146(18) -0.0013(15) -0.0017(19)
C11A 0.0170(14) 0.070(2) 0.0283(15) 0.0074(16) 0.0053(14) 0.0013(15)
N1B 0.0182(10) 0.0216(11) 0.0274(11) -0.0031(9) -0.0036(10) -0.0035(9)
C2B 0.0201(13) 0.0199(13) 0.0268(13) 0.0018(11) -0.0028(12) 0.0013(11)
N3B 0.0147(9) 0.0180(9) 0.0217(10) 0.0011(10) -0.0015(11) -0.0007(8)
C4B 0.0173(11) 0.0187(12) 0.0227(12) -0.0005(10) 0.0003(11) 0.0018(10)
C5B 0.0164(12) 0.0186(12) 0.0225(12) -0.0006(10) 0.0017(11) 0.0013(10)
C6B 0.0191(12) 0.0172(12) 0.0317(13) -0.0008(11) 0.0067(13) 0.0001(10)
C7B 0.0402(16) 0.0226(13) 0.0322(19) -0.0030(12) 0.0054(15) -0.0054(12)
C8B 0.048(2) 0.0204(14) 0.051(2) -0.0090(14) 0.0115(19) -0.0072(14)
C9B 0.0349(17) 0.0237(15) 0.0480(19) 0.0089(13) 0.0133(16) -0.0002(13)
C10B 0.0307(16) 0.0326(16) 0.0391(17) 0.0101(14) 0.0063(15) 0.0001(13)
C11B 0.0247(14) 0.0248(14) 0.0345(15) 0.0025(12) 0.0018(14) -0.0016(12)
O1 0.0227(18) 0.024(2) 0.0201(17) 0.000 0.000 0.0036(12)
N1 0.024(2) 0.028(2) 0.022(2) 0.000 0.000 -0.0036(14)
C12 0.021(4) 0.032(10) 0.027(2) -0.003(3) -0.001(4) -0.010(9)
C13 0.044(4) 0.083(7) 0.024(3) -0.009(3) -0.002(4) -0.020(6)
N2 0.0223(11) 0.0323(13) 0.0198(10) 0.0024(10) -0.0003(11) -0.0005(11)
O2 0.0235(11) 0.0487(14) 0.0384(12) 0.0098(10) -0.0136(10) -0.0037(10)
O3 0.0290(10) 0.0324(12) 0.0344(11) 0.0121(10) 0.0029(10) -0.0022(9)
O4 0.0254(10) 0.0401(13) 0.0543(14) 0.0207(11) -0.0127(12) -0.0111(10)

loop_
_atom_type_symbol
_atom_type_description
_atom_type_scat_dispersion_real
_atom_type_scat_dispersion_imag
_atom_type_scat_source
C C 0.0033 0.0016 'International Tables Vol C Tables 4.2.6.8 and 6.1.1.4'
H H 0.0000 0.0000 'International Tables Vol C Tables 4.2.6.8 and 6.1.1.4'
Co Co 0.3494 0.9721 'International Tables Vol C Tables 4.2.6.8 and 6.1.1.4'
N N 0.0061 0.0033 'International Tables Vol C Tables 4.2.6.8 and 6.1.1.4'
O O 0.0106 0.0060 'International Tables Vol C Tables 4.2.6.8 and 6.1.1.4'

loop_
_geom_angle_atom_site_label_1
_geom_angle_atom_site_label_2
_geom_angle_atom_site_label_3
_geom_angle
_geom_angle_site_symmetry_1
_geom_angle_site_symmetry_3
N3B Co N3B 177.10(15) 2_655 .
N3B Co N3A 89.15(7) 2_655 .
N3B Co N3A 90.99(7) . .
N3B Co N3A 90.99(7) 2_655 2_655
N3B Co N3A 89.15(7) . 2_655
N3A Co N3A 174.71(14) . 2_655
N3B Co O1 91.45(7) 2_655 .
N3B Co O1 91.45(7) . .
N3A Co O1 87.35(7) . .
N3A Co O1 87.35(7) 2_655 .
N3B Co N1 88.55(7) 2_655 .
N3B Co N1 88.55(7) . .
N3A Co N1 92.65(7) . .
N3A Co N1 92.65(7) 2_655 .
O1 Co N1 180.0 . .
C2A N1A C5A 107.6(2) . .
C2A N1A H1A 121(2) . .
C5A N1A H1A 131(2) . .
N3A C2A N1A 111.5(2) . .
N3A C2A H2A 124.3 . .
N1A C2A H2A 124.3 . .
C2A N3A C4A 105.1(2) . .
C2A N3A Co 130.2(2) . .
C4A N3A Co 124.01(18) . .
C5A C4A N3A 111.4(2) . .
C5A C4A H4A 124.3 . .
N3A C4A H4A 124.3 . .
C4A C5A N1A 104.5(2) . .
C4A C5A C6A 131.0(3) . .
N1A C5A C6A 124.6(3) . .
C11A C6A C7A 117.8(3) . .
C11A C6A C5A 119.4(3) . .
C7A C6A C5A 122.7(3) . .
C8A C7A C6A 120.7(3) . .
C8A C7A H7A 119.7 . .
C6A C7A H7A 119.7 . .
C9A C8A C7A 120.3(3) . .
C9A C8A H8A 119.8 . .
C7A C8A H8A 119.8 . .
C10A C9A C8A 119.3(3) . .
C10A C9A H9A 120.4 . .
C8A C9A H9A 120.4 . .
C9A C10A C11A 120.8(3) . .
C9A C10A H10A 119.6 . .
C11A C10A H10A 119.6 . .
C10A C11A C6A 121.1(3) . .
C10A C11A H11A 119.5 . .
C6A C11A H11A 119.5 . .
C2B N1B C5B 107.9(2) . .
C2B N1B H1B 122(2) . .
C5B N1B H1B 130(2) . .
N3B C2B N1B 111.4(2) . .
N3B C2B H2B 124.3 . .
N1B C2B H2B 124.3 . .
C2B N3B C4B 105.4(2) . .
C2B N3B Co 125.24(18) . .
C4B N3B Co 129.32(18) . .
C5B C4B N3B 109.9(2) . .
C5B C4B H4B 125.0 . .
N3B C4B H4B 125.0 . .
C4B C5B N1B 105.4(2) . .
C4B C5B C6B 131.4(3) . .
N1B C5B C6B 123.2(2) . .
C11B C6B C7B 119.0(3) . .
C11B C6B C5B 119.3(3) . .
C7B C6B C5B 121.7(3) . .
C8B C7B C6B 120.1(3) . .
C8B C7B H7B 119.9 . .
C6B C7B H7B 119.9 . .
C9B C8B C7B 120.4(3) . .
C9B C8B H8B 119.8 . .
C7B C8B H8B 119.8 . .
C8B C9B C10B 119.9(3) . .
C8B C9B H9B 120.1 . .
C10B C9B H9B 120.1 . .
C9B C10B C11B 120.0(3) . .
C9B C10B H10B 120.0 . .
C11B C10B H10B 120.0 . .
C6B C11B C10B 120.5(3) . .
C6B C11B H11B 119.7 . .
C10B C11B H11B 119.7 . .
Co O1 H1 125(3) . .
C12 N1 Co 168.0(6) . .
N1 C12 C13 177.6(10) . .
C12 C13 H13A 109.5 . .
C12 C13 H13B 109.5 . .
H13A C13 H13B 109.5 . .
C12 C13 H13C 109.5 . .
H13A C13 H13C 109.5 . .
H13B C13 H13C 109.5 . .
O2 N2 O4 120.5(2) . .
O2 N2 O3 120.4(2) . .
O4 N2 O3 119.0(2) . .

loop_
_geom_bond_atom_site_label_1
_geom_bond_atom_site_label_2
_geom_bond_distance
_geom_bond_site_symmetry_2
Co N3B 2.1103(19) 2_655
Co N3B 2.1103(19) .
Co N3A 2.1423(19) .
Co N3A 2.1423(19) 2_655
Co O1 2.163(3) .
Co N1 2.186(4) .
N1A C2A 1.356(4) .
N1A C5A 1.390(4) .
N1A H1A 0.84(2) .
C2A N3A 1.315(4) .
C2A H2A 0.9300 .
N3A C4A 1.378(4) .
C4A C5A 1.358(4) .
C4A H4A 0.9300 .
C5A C6A 1.462(4) .
C6A C11A 1.386(4) .
C6A C7A 1.394(4) .
C7A C8A 1.390(5) .
C7A H7A 0.9300 .
C8A C9A 1.374(5) .
C8A H8A 0.9300 .
C9A C10A 1.373(4) .
C9A H9A 0.9300 .
C10A C11A 1.377(5) .
C10A H10A 0.9300 .
C11A H11A 0.9300 .
N1B C2B 1.340(4) .
N1B C5B 1.377(3) .
N1B H1B 0.84(2) .
C2B N3B 1.321(3) .
C2B H2B 0.9300 .
N3B C4B 1.382(3) .
C4B C5B 1.363(4) .
C4B H4B 0.9300 .
C5B C6B 1.471(4) .
C6B C11B 1.388(4) .
C6B C7B 1.393(4) .
C7B C8B 1.390(4) .
C7B H7B 0.9300 .
C8B C9B 1.378(5) .
C8B H8B 0.9300 .
C9B C10B 1.383(5) .
C9B H9B 0.9300 .
C10B C11B 1.389(4) .
C10B H10B 0.9300 .
C11B H11B 0.9300 .
O1 H1 0.82(2) .
N1 C12 1.140(8) .
C12 C13 1.464(9) .
C13 H13A 0.9600 .
C13 H13B 0.9600 .
C13 H13C 0.9600 .
N2 O2 1.246(3) .
N2 O4 1.251(3) .
N2 O3 1.254(3) .

loop_
_geom_hbond_atom_site_label_D
_geom_hbond_atom_site_label_H
_geom_hbond_atom_site_label_A
_geom_hbond_distance_DH
_geom_hbond_distance_HA
_geom_hbond_distance_DA
_geom_hbond_angle_DHA
_geom_hbond_site_symmetry_A
N1A H1A O3 0.84(3) 2.00(3) 2.821(3) 167(3) 4_455
N1B H1B O3 0.84(3) 2.53(3) 3.127(3) 128(3) 4
N1B H1B O4 0.84(3) 2.03(3) 2.868(3) 170(3) 4
O1 H1 O2 0.82(3) 2.05(3) 2.865(3) 177(3) 2_655

_cod_database_fobs_code 2108425
